data_7057081
loop_
_publ_author_name
'Rojek, Tomasz'
'Goldeman, Waldemar'
'\'Slepokura, Katarzyna'
'Duczmal, Marek'
'Wojciechowska, Agnieszka'
'Matczak-Jon, Ewa'

_publ_section_title
;
 1D Co(ii) coordination polymers based on cyclobutyl- and
 cyclopentyl-substituted zoledronate analogues: synthesis, structural
 comparison, thermal stability and magnetic properties
;
_journal_issue 10
_journal_name_full 'New Journal of Chemistry'
_journal_page_first 7830
_journal_paper_doi 10.1039/C8NJ00118A
_journal_volume 42
_journal_year 2018
_chemical_formula_moiety 'C16 H34 Co3 N4 O20 P4, 6(H2 O)'
_chemical_formula_sum 'C16 H46 Co3 N4 O26 P4'
_chemical_formula_weight 1011.24
_space_group_crystal_system triclinic
_space_group_IT_number 2
_space_group_name_Hall '-P 1'
_space_group_name_H-M_alt 'P -1'
_symmetry_space_group_name_Hall '-P 1'
_symmetry_space_group_name_H-M 'P -1'
_atom_sites_solution_hydrogens mixed
_atom_sites_solution_primary isomor
_atom_sites_solution_secondary difmap
_audit_creation_method SHELXL-2014/7
_audit_update_record
;
2017-12-11 deposited with the CCDC.
2018-03-01 downloaded from the CCDC.
;
_cell_angle_alpha 80.59(3)
_cell_angle_beta 72.36(3)
_cell_angle_gamma 61.94(3)
_cell_formula_units_Z 1
_cell_length_a 10.288(3)
_cell_length_b 9.956(3)
_cell_length_c 10.170(3)
_cell_measurement_reflns_used 5103
_cell_measurement_temperature 100(2)
_cell_measurement_theta_max 28.80
_cell_measurement_theta_min 3.08
_cell_volume 875.7(5)
_computing_cell_refinement
;
CrysAlis RED, Oxford Diffraction Ltd.,
Version 1.171.33.66 (release 28-04-2010 CrysAlis171 .NET)
(compiled Apr 28 2010,14:27:37)
;
_computing_data_collection
;
CrysAlis CCD, Oxford Diffraction Ltd.,
Version 1.171.33.66 (release 28-04-2010 CrysAlis171 .NET)
(compiled Apr 28 2010,14:27:37)
;
_computing_data_reduction
;
CrysAlis RED, Oxford Diffraction Ltd.,
Version 1.171.33.66 (release 28-04-2010 CrysAlis171 .NET)
(compiled Apr 28 2010,14:27:37)
;
_computing_structure_refinement 'SHELXL-2014/7 (Sheldrick, 2015)'
_diffrn_ambient_temperature 100(2)
_diffrn_detector_area_resol_mean 8.3359
_diffrn_measured_fraction_theta_full 0.995
_diffrn_measured_fraction_theta_max 0.906
_diffrn_measurement_device_type 'Kuma MK4-CCD, Sapphire2, large Be window'
_diffrn_measurement_method 'omega scans'
_diffrn_radiation_type MoK\a
_diffrn_radiation_wavelength 0.71073
_diffrn_reflns_av_R_equivalents 0.0412
_diffrn_reflns_av_unetI/netI 0.0491
_diffrn_reflns_Laue_measured_fraction_full 0.995
_diffrn_reflns_Laue_measured_fraction_max 0.906
_diffrn_reflns_limit_h_max 11
_diffrn_reflns_limit_h_min -13
_diffrn_reflns_limit_k_max 13
_diffrn_reflns_limit_k_min -13
_diffrn_reflns_limit_l_max 13
_diffrn_reflns_limit_l_min -13
_diffrn_reflns_number 7949
_diffrn_reflns_point_group_measured_fraction_full 0.995
_diffrn_reflns_point_group_measured_fraction_max 0.906
_diffrn_reflns_theta_full 25.242
_diffrn_reflns_theta_max 28.863
_diffrn_reflns_theta_min 3.091
_diffrn_source 'Enhance (Mo) X-ray Source'
_exptl_absorpt_coefficient_mu 1.691
_exptl_absorpt_correction_T_max 0.945
_exptl_absorpt_correction_T_min 0.646
_exptl_absorpt_correction_type analytical
_exptl_absorpt_process_details
;
CrysAlis RED, Oxford Diffraction Ltd.,
Version 1.171.33.66 (release 28-04-2010 CrysAlis171 .NET)
(compiled Apr 28 2010,14:27:37)
Analytical numeric absorption correction using a multifaceted crystal
            model based on expressions derived by R.C. Clark & J.S. Reid.
(Clark, R. C. & Reid, J. S. (1995). Acta Cryst. A51, 887-897)
;
_exptl_crystal_colour pink
_exptl_crystal_density_diffrn 1.917
_exptl_crystal_description column
_exptl_crystal_F_000 519
_exptl_crystal_size_max 0.31
_exptl_crystal_size_mid 0.10
_exptl_crystal_size_min 0.03
_refine_diff_density_max 0.746
_refine_diff_density_min -1.213
_refine_diff_density_rms 0.155
_refine_ls_extinction_method none
_refine_ls_goodness_of_fit_ref 1.001
_refine_ls_hydrogen_treatment constr
_refine_ls_matrix_type full
_refine_ls_number_parameters 262
_refine_ls_number_reflns 4166
_refine_ls_number_restraints 31
_refine_ls_restrained_S_all 0.999
_refine_ls_R_factor_all 0.0586
_refine_ls_R_factor_gt 0.0489
_refine_ls_shift/su_max 0.000
_refine_ls_shift/su_mean 0.000
_refine_ls_structure_factor_coef Fsqd
_refine_ls_weighting_details 'w=1/[\s^2^(Fo^2^)+(0.0988P)^2^] where P=(Fo^2^+2Fc^2^)/3'
_refine_ls_weighting_scheme calc
_refine_ls_wR_factor_gt 0.1319
_refine_ls_wR_factor_ref 0.1367
_reflns_Friedel_coverage 0.000
_reflns_number_gt 3380
_reflns_number_total 4166
_reflns_threshold_expression 'I > 2\s(I)'
_cod_data_source_file c8nj00118a2.cif
_cod_data_source_block 1a_tr01044ab
_cod_depositor_comments 'Adding full bibliography for 7057080--7057083.cif.'
_cod_database_code 7057081
_shelx_shelxl_version_number 2014/7
_shelx_space_group_comment
;
The symmetry employed for this shelxl refinement is uniquely defined
by the following loop, which should always be used as a source of
symmetry information in preference to the above space-group names.
They are only intended as comments.
;
_shelx_estimated_absorpt_t_min 0.622
_shelx_estimated_absorpt_t_max 0.951

loop_
_space_group_symop_operation_xyz
'x, y, z'
'-x, -y, -z'

loop_
_atom_site_label
_atom_site_type_symbol
_atom_site_fract_x
_atom_site_fract_y
_atom_site_fract_z
_atom_site_U_iso_or_equiv
_atom_site_adp_type
_atom_site_occupancy
_atom_site_site_symmetry_order
_atom_site_calc_flag
_atom_site_refinement_flags_posn
_atom_site_refinement_flags_adp
_atom_site_refinement_flags_occupancy
_atom_site_disorder_assembly
_atom_site_disorder_group
Co1 Co 1.0000 0.0000 0.5000 0.00905(15) Uani 1 2 d S . P . .
Co2 Co 0.46085(5) 0.29135(4) 0.46205(4) 0.01048(14) Uani 1 1 d . . . . .
P1 P 0.78236(9) 0.10521(8) 0.28905(8) 0.00906(18) Uani 1 1 d . . . . .
P2 P 0.73295(9) 0.34693(9) 0.47723(8) 0.00918(18) Uani 1 1 d . . . . .
O1 O 0.7831(3) 0.0719(2) 0.1504(2) 0.0129(4) Uani 1 1 d . . . . .
O2 O 0.9363(2) 0.0103(2) 0.3220(2) 0.0113(4) Uani 1 1 d . . . . .
O3 O 0.6511(2) 0.0912(2) 0.4052(2) 0.0115(4) Uani 1 1 d . . . . .
O4 O 0.7161(2) 0.5060(2) 0.4785(2) 0.0105(4) Uani 1 1 d . . . . .
O5 O 0.8781(3) 0.2301(2) 0.5151(2) 0.0126(4) Uani 1 1 d . . . . .
O6 O 0.5900(3) 0.3319(3) 0.5676(2) 0.0130(4) Uani 1 1 d . . . . .
O7 O 0.5804(2) 0.3968(2) 0.2912(2) 0.0101(4) Uani 1 1 d . . . . .
H7O H 0.5422 0.4816 0.3274 0.015 Uiso 1 1 calc R U . . .
N1 N 0.8264(3) 0.3317(3) 0.0419(3) 0.0107(5) Uani 1 1 d . . . . .
N2 N 0.8776(3) 0.2279(3) -0.1504(3) 0.0172(6) Uani 1 1 d D . . . .
H2N H 0.9307 0.1573 -0.2132 0.021 Uiso 1 1 d DR U . . .
C1 C 0.7390(3) 0.3100(3) 0.2973(3) 0.0112(6) Uani 1 1 d . . . . .
C2 C 0.8398(4) 0.3614(3) 0.1739(3) 0.0115(6) Uani 1 1 d . . . . .
C3 C 0.8142(4) 0.5294(4) 0.1742(3) 0.0179(7) Uani 1 1 d . . . . .
H3A H 0.8081 0.5839 0.0840 0.021 Uiso 1 1 calc R U . . .
H3B H 0.7276 0.5905 0.2495 0.021 Uiso 1 1 calc R U . . .
C4 C 0.9711(4) 0.4675(5) 0.2038(4) 0.0253(8) Uani 1 1 d . . . . .
H4A H 0.9646 0.4837 0.2995 0.030 Uiso 1 1 calc R U . . .
H4B H 1.0403 0.5046 0.1365 0.030 Uiso 1 1 calc R U . . .
C5 C 1.0074(4) 0.3034(4) 0.1786(3) 0.0186(7) Uani 1 1 d . . . . .
H5A H 1.0350 0.2315 0.2564 0.022 Uiso 1 1 calc R U . . .
H5B H 1.0834 0.2622 0.0902 0.022 Uiso 1 1 calc R U . . .
C21 C 0.9274(4) 0.2156(4) -0.0410(3) 0.0148(6) Uani 1 1 d . . . . .
H21 H 1.0199 0.1369 -0.0242 0.018 Uiso 1 1 calc R U . . .
C41 C 0.7402(4) 0.3570(4) -0.1386(4) 0.0203(7) Uani 1 1 d . . . . .
H41 H 0.6798 0.3936 -0.2030 0.024 Uiso 1 1 calc R U . . .
C51 C 0.7075(4) 0.4218(4) -0.0183(3) 0.0158(6) Uani 1 1 d . . . . .
H51 H 0.6196 0.5120 0.0180 0.019 Uiso 1 1 calc R U . . .
O1W O 0.7959(3) -0.0261(3) 0.6160(3) 0.0232(6) Uani 1 1 d D . . . .
H1W H 0.7366 -0.0030 0.5656 0.035 Uiso 1 1 d DR U . . .
H2W H 0.7508 0.0263 0.6873 0.035 Uiso 1 1 d DR U . . .
O2W O 0.3529(3) 0.1816(3) 0.6230(2) 0.0226(6) Uani 1 1 d D . . . .
H3W H 0.3712 0.0938 0.6057 0.034 Uiso 1 1 d DR U . . .
H4W H 0.2775 0.2158 0.6917 0.034 Uiso 1 1 d DR U . . .
O3W O 0.3508(3) 0.2677(3) 0.3321(3) 0.0267(6) Uani 1 1 d D . . . .
H5W H 0.2567 0.2971 0.3661 0.040 Uiso 1 1 d DR U . . .
H6W H 0.3766 0.2403 0.2506 0.040 Uiso 1 1 d DR U . . .
O4W O 0.5261(6) 0.1713(7) 0.0835(5) 0.0257(19) Uani 0.512(10) 1 d D . P A 1
H7W H 0.5259 0.0860 0.0926 0.039 Uiso 0.512(10) 1 d DR U P A 1
H8W H 0.6013 0.1650 0.1054 0.039 Uiso 0.512(10) 1 d DR U P A 1
O4X O 0.5331(6) 0.0664(7) 0.1271(5) 0.0213(17) Uani 0.488(10) 1 d D . P A 2
H7X H 0.5032 0.1136 0.0574 0.032 Uiso 0.488(10) 1 d DR U P A 2
H8X H 0.6133 0.0692 0.1276 0.032 Uiso 0.488(10) 1 d DR U P A 2
O5W O 0.5607(5) 0.1612(5) 0.8103(4) 0.0201(14) Uani 0.527(9) 1 d D . P B 1
H9W H 0.5293 0.0960 0.8154 0.030 Uiso 0.527(9) 1 d DR U P B 1
H10W H 0.5428 0.2201 0.7418 0.030 Uiso 0.527(9) 1 d DR U P B 1
O5X O 0.5094(7) 0.0904(7) 0.8471(6) 0.0269(18) Uani 0.473(9) 1 d D . P B 2
H9X H 0.4697 0.0306 0.8629 0.040 Uiso 0.473(9) 1 d DR U P B 2
H10X H 0.5466 0.0854 0.9118 0.040 Uiso 0.473(9) 1 d DR U P B 2
O6W O 0.0764(3) 0.3381(3) 0.5184(3) 0.0194(5) Uani 1 1 d D . . . .
H11W H 0.0113 0.3127 0.5121 0.029 Uiso 1 1 d DR U . . .
H12W H 0.1011 0.3046 0.5930 0.029 Uiso 1 1 d DR U . . .

loop_
_atom_site_aniso_label
_atom_site_aniso_U_11
_atom_site_aniso_U_22
_atom_site_aniso_U_33
_atom_site_aniso_U_23
_atom_site_aniso_U_13
_atom_site_aniso_U_12
Co1 0.0103(3) 0.0077(3) 0.0092(3) -0.0006(2) -0.0027(2) -0.0038(2)
Co2 0.0112(2) 0.0083(2) 0.0120(2) -0.00212(16) -0.00068(16) -0.00524(17)
P1 0.0104(4) 0.0080(4) 0.0090(4) -0.0009(3) -0.0019(3) -0.0045(3)
P2 0.0112(4) 0.0078(4) 0.0098(4) -0.0004(3) -0.0030(3) -0.0050(3)
O1 0.0183(11) 0.0118(10) 0.0114(10) -0.0019(8) -0.0035(9) -0.0086(9)
O2 0.0101(10) 0.0087(10) 0.0141(11) -0.0020(8) -0.0031(8) -0.0030(8)
O3 0.0116(10) 0.0082(10) 0.0132(11) -0.0006(8) -0.0010(8) -0.0044(8)
O4 0.0116(10) 0.0074(10) 0.0126(10) 0.0003(8) -0.0026(8) -0.0047(8)
O5 0.0170(11) 0.0097(10) 0.0142(11) -0.0007(8) -0.0079(9) -0.0061(9)
O6 0.0184(11) 0.0165(11) 0.0097(10) -0.0003(8) -0.0032(9) -0.0125(9)
O7 0.0106(10) 0.0089(10) 0.0114(10) -0.0013(8) -0.0028(8) -0.0045(8)
N1 0.0121(12) 0.0106(12) 0.0094(12) 0.0014(9) -0.0017(10) -0.0062(10)
N2 0.0169(14) 0.0198(14) 0.0133(13) -0.0090(11) 0.0017(11) -0.0077(12)
C1 0.0107(14) 0.0084(13) 0.0131(14) -0.0001(11) -0.0030(11) -0.0033(11)
C2 0.0179(15) 0.0091(13) 0.0105(14) 0.0004(11) -0.0046(12) -0.0082(12)
C3 0.034(2) 0.0157(16) 0.0099(15) 0.0006(12) -0.0032(13) -0.0180(15)
C4 0.029(2) 0.038(2) 0.0191(17) -0.0078(15) 0.0018(15) -0.0268(18)
C5 0.0159(16) 0.0273(18) 0.0150(16) 0.0028(13) -0.0026(13) -0.0133(14)
C21 0.0165(15) 0.0113(15) 0.0158(15) -0.0008(12) 0.0003(12) -0.0082(13)
C41 0.0210(17) 0.0235(18) 0.0155(16) -0.0028(13) -0.0049(13) -0.0086(14)
C51 0.0148(15) 0.0147(15) 0.0148(16) -0.0011(12) -0.0029(12) -0.0045(13)
O1W 0.0184(12) 0.0382(15) 0.0177(12) 0.0095(11) -0.0088(10) -0.0172(12)
O2W 0.0297(14) 0.0192(12) 0.0188(12) -0.0083(10) 0.0099(10) -0.0182(11)
O3W 0.0169(13) 0.0427(16) 0.0250(14) -0.0189(12) 0.0001(10) -0.0144(12)
O4W 0.020(3) 0.042(4) 0.016(3) -0.007(2) -0.001(2) -0.014(2)
O4X 0.025(3) 0.030(4) 0.016(3) -0.002(2) -0.005(2) -0.018(2)
O5W 0.026(3) 0.027(3) 0.014(2) 0.0036(19) -0.0050(19) -0.019(2)
O5X 0.029(3) 0.028(3) 0.024(3) -0.005(2) -0.006(2) -0.012(3)
O6W 0.0164(12) 0.0233(13) 0.0228(13) -0.0019(10) -0.0055(10) -0.0116(10)

loop_
_atom_type_symbol
_atom_type_description
_atom_type_scat_dispersion_real
_atom_type_scat_dispersion_imag
_atom_type_scat_source
C C 0.0033 0.0016 'International Tables Vol C Tables 4.2.6.8 and 6.1.1.4'
H H 0.0000 0.0000 'International Tables Vol C Tables 4.2.6.8 and 6.1.1.4'
N N 0.0061 0.0033 'International Tables Vol C Tables 4.2.6.8 and 6.1.1.4'
O O 0.0106 0.0060 'International Tables Vol C Tables 4.2.6.8 and 6.1.1.4'
P P 0.1023 0.0942 'International Tables Vol C Tables 4.2.6.8 and 6.1.1.4'
Co Co 0.3494 0.9721 'International Tables Vol C Tables 4.2.6.8 and 6.1.1.4'

loop_
_geom_angle_atom_site_label_1
_geom_angle_atom_site_label_2
_geom_angle_atom_site_label_3
_geom_angle
_geom_angle_site_symmetry_1
_geom_angle_site_symmetry_3
_geom_angle_publ_flag
O5 Co1 O5 180.0 2_756 . yes
O5 Co1 O2 90.06(9) 2_756 2_756 yes
O5 Co1 O2 89.94(9) . 2_756 yes
O5 Co1 O2 89.94(9) 2_756 . yes
O5 Co1 O2 90.06(9) . . yes
O2 Co1 O2 180.0 2_756 . yes
O5 Co1 O1W 90.00(10) 2_756 2_756 yes
O5 Co1 O1W 90.00(10) . 2_756 yes
O2 Co1 O1W 87.38(9) 2_756 2_756 yes
O2 Co1 O1W 92.62(9) . 2_756 yes
O5 Co1 O1W 90.00(10) 2_756 . yes
O5 Co1 O1W 90.00(10) . . yes
O2 Co1 O1W 92.62(9) 2_756 . yes
O2 Co1 O1W 87.38(9) . . yes
O1W Co1 O1W 180.0 2_756 . yes
O4 Co2 O3 175.56(9) 2_666 . yes
O4 Co2 O3W 90.32(10) 2_666 . yes
O3 Co2 O3W 93.65(10) . . yes
O4 Co2 O2W 89.80(10) 2_666 . yes
O3 Co2 O2W 92.28(10) . . yes
O3W Co2 O2W 88.55(11) . . yes
O4 Co2 O6 89.94(9) 2_666 . yes
O3 Co2 O6 85.83(9) . . yes
O3W Co2 O6 170.88(10) . . yes
O2W Co2 O6 100.57(9) . . yes
O4 Co2 O7 92.43(9) 2_666 . yes
O3 Co2 O7 85.52(9) . . ?yes
O3W Co2 O7 91.18(10) . . yes
O2W Co2 O7 177.76(8) . . yes
O6 Co2 O7 79.70(8) . . yes
O1 P1 O2 112.50(13) . . yes
O1 P1 O3 112.11(13) . . yes
O2 P1 O3 111.78(13) . . yes
O1 P1 C1 110.88(13) . . yes
O2 P1 C1 106.08(13) . . yes
O3 P1 C1 102.92(13) . . yes
O4 P2 O5 110.58(13) . . yes
O4 P2 O6 111.93(13) . . yes
O5 P2 O6 112.90(13) . . yes
O4 P2 C1 108.65(13) . . yes
O5 P2 C1 109.70(13) . . yes
O6 P2 C1 102.73(13) . . yes
P1 O2 Co1 129.74(13) . . ?
P1 O3 Co2 115.22(12) . . ?
P2 O4 Co2 134.31(14) . 2_666 ?
P2 O5 Co1 134.06(13) . . ?
P2 O6 Co2 116.54(12) . . ?
C1 O7 Co2 102.75(16) . . ?
C1 O7 H7O 109.5 . . ?
Co2 O7 H7O 97.0 . . ?
C21 N1 C51 108.1(3) . . ?
C21 N1 C2 126.2(3) . . ?
C51 N1 C2 125.7(3) . . ?
C21 N2 C41 108.6(3) . . ?
C21 N2 H2N 119.6 . . ?
C41 N2 H2N 131.7 . . ?
O7 C1 C2 108.6(2) . . ?
O7 C1 P1 104.70(19) . . ?
C2 C1 P1 113.1(2) . . ?
O7 C1 P2 103.57(19) . . ?
C2 C1 P2 116.8(2) . . ?
P1 C1 P2 108.93(15) . . ?
N1 C2 C5 113.4(3) . . ?
N1 C2 C1 110.2(2) . . yes
C5 C2 C1 115.8(3) . . ?
N1 C2 C3 110.0(2) . . ?
C5 C2 C3 89.5(2) . . ?
C1 C2 C3 116.6(3) . . ?
C4 C3 C2 88.9(3) . . ?
C4 C3 H3A 113.8 . . ?
C2 C3 H3A 113.8 . . ?
C4 C3 H3B 113.8 . . ?
C2 C3 H3B 113.8 . . ?
H3A C3 H3B 111.1 . . ?
C3 C4 C5 90.9(3) . . ?
C3 C4 H4A 113.5 . . ?
C5 C4 H4A 113.5 . . ?
C3 C4 H4B 113.5 . . ?
C5 C4 H4B 113.5 . . ?
H4A C4 H4B 110.8 . . ?
C4 C5 C2 89.3(3) . . ?
C4 C5 H5A 113.8 . . ?
C2 C5 H5A 113.8 . . ?
C4 C5 H5B 113.8 . . ?
C2 C5 H5B 113.8 . . ?
H5A C5 H5B 111.0 . . ?
N2 C21 N1 109.0(3) . . ?
N2 C21 H21 125.5 . . ?
N1 C21 H21 125.5 . . ?
C51 C41 N2 107.2(3) . . ?
C51 C41 H41 126.4 . . ?
N2 C41 H41 126.4 . . ?
C41 C51 N1 107.0(3) . . ?
C41 C51 H51 126.5 . . ?
N1 C51 H51 126.5 . . ?
Co1 O1W H1W 110.3 . . ?
Co1 O1W H2W 111.7 . . ?
H1W O1W H2W 110.5 . . ?
Co2 O2W H3W 115.3 . . ?
Co2 O2W H4W 132.0 . . ?
H3W O2W H4W 110.4 . . ?
Co2 O3W H5W 114.0 . . ?
Co2 O3W H6W 135.3 . . ?
H5W O3W H6W 110.5 . . ?
H7W O4W H8W 110.4 . . ?
O5X O4X H7X 105.1 2_656 . ?
O5X O4X H8X 129.6 2_656 . ?
H7X O4X H8X 110.4 . . ?
H9W O5W H10W 110.5 . . ?
O4X O5X H9X 12.4 2_656 . ?
O4X O5X H10X 106.1 2_656 . ?
H9X O5X H10X 110.5 . . ?
H11W O6W H12W 110.5 . . ?

loop_
_geom_bond_atom_site_label_1
_geom_bond_atom_site_label_2
_geom_bond_distance
_geom_bond_site_symmetry_2
_geom_bond_publ_flag
Co1 O5 2.035(2) 2_756 yes
Co1 O5 2.035(2) . yes
Co1 O2 2.077(2) 2_756 yes
Co1 O2 2.077(2) . yes
Co1 O1W 2.186(2) 2_756 yes
Co1 O1W 2.186(3) . yes
Co2 O4 2.007(2) 2_666 yes
Co2 O3 2.039(2) . yes
Co2 O3W 2.084(2) . yes
Co2 O2W 2.136(2) . yes
Co2 O6 2.143(2) . yes
Co2 O7 2.226(2) . yes
P1 O1 1.498(2) . yes
P1 O2 1.524(2) . yes
P1 O3 1.547(2) . yes
P1 C1 1.881(3) . yes
P2 O4 1.512(2) . yes
P2 O5 1.516(2) . yes
P2 O6 1.540(2) . yes
P2 C1 1.902(3) . yes
O4 Co2 2.007(2) 2_666 ?
O7 C1 1.460(4) . ?
O7 H7O 0.8400 . ?
N1 C21 1.336(4) . ?
N1 C51 1.386(4) . ?
N1 C2 1.479(4) . ?
N2 C21 1.325(4) . ?
N2 C41 1.380(4) . ?
N2 H2N 0.8802 . ?
C1 C2 1.554(4) . ?
C2 C5 1.554(4) . ?
C2 C3 1.567(4) . ?
C3 C4 1.541(5) . ?
C3 H3A 0.9900 . ?
C3 H3B 0.9900 . ?
C4 C5 1.543(5) . ?
C4 H4A 0.9900 . ?
C4 H4B 0.9900 . ?
C5 H5A 0.9900 . ?
C5 H5B 0.9900 . ?
C21 H21 0.9500 . ?
C41 C51 1.353(5) . ?
C41 H41 0.9500 . ?
C51 H51 0.9500 . ?
O1W H1W 0.8402 . ?
O1W H2W 0.8398 . ?
O2W H3W 0.8402 . ?
O2W H4W 0.8401 . ?
O3W H5W 0.8398 . ?
O3W H6W 0.8397 . ?
O4W H7W 0.8400 . ?
O4W H8W 0.8401 . ?
O4X O5X 1.771(9) 2_656 ?
O4X H7X 0.8400 . ?
O4X H8X 0.8401 . ?
O5W H9W 0.8399 . ?
O5W H10W 0.8400 . ?
O5X O4X 1.771(9) 2_656 ?
O5X H9X 0.8400 . ?
O5X H10X 0.8400 . ?
O6W H11W 0.8399 . ?
O6W H12W 0.8397 . ?

loop_
_geom_hbond_atom_site_label_D
_geom_hbond_atom_site_label_H
_geom_hbond_atom_site_label_A
_geom_hbond_distance_DH
_geom_hbond_distance_HA
_geom_hbond_distance_DA
_geom_hbond_angle_DHA
_geom_hbond_site_symmetry_A
O7 H7O O6 0.84 1.96 2.778(3) 165.7 2_666
N2 H2N O2 0.88 1.85 2.719(4) 169.3 2_755
O1W H1W O3 0.84 1.98 2.767(3) 156.4 .
O1W H2W O5W 0.84 1.95 2.702(5) 149.1 .
O1W H2W O5X 0.84 2.37 3.006(6) 132.9 .
O2W H3W O3 0.84 1.98 2.798(3) 162.7 2_656
O3W H5W O6W 0.84 1.94 2.717(4) 153.5 .
O3W H6W O4W 0.84 1.88 2.639(5) 150.1 .
O3W H6W O4X 0.84 2.01 2.709(6) 140.6 .
O4W H8W O1 0.84 1.82 2.616(6) 157.1 .
O4X H7X O5X 0.84 2.17 2.893(8) 144.6 1_554
O4X H8X O1 0.84 1.84 2.680(6) 173.5 .
O5W H10W O6 0.84 1.99 2.780(5) 156.8 .
O5X H9X O4X 0.84 0.97 1.771(9) 156.9 2_656
O5X H10X O4X 0.84 2.13 2.893(8) 150.1 1_556
O6W H11W O5 0.84 1.89 2.727(3) 171.3 1_455
O6W H12W O2W 0.84 2.38 2.962(4) 126.8 .
C3 H3B O4 0.99 2.33 2.957(4) 120.3 .
C3 H3B O2W 0.99 2.46 3.259(4) 137.4 2_666
C5 H5A O1W 0.99 2.46 3.392(4) 156.9 2_756
C21 H21 O1 0.95 2.33 3.052(4) 132.9 2_755

loop_
_geom_torsion_atom_site_label_1
_geom_torsion_atom_site_label_2
_geom_torsion_atom_site_label_3
_geom_torsion_atom_site_label_4
_geom_torsion
_geom_torsion_site_symmetry_4
_geom_torsion_publ_flag
O1 P1 O2 Co1 -176.85(14) . ?
O3 P1 O2 Co1 -49.68(19) . ?
C1 P1 O2 Co1 61.76(19) . ?
O1 P1 O3 Co2 -97.67(15) . ?
O2 P1 O3 Co2 134.96(13) . ?
C1 P1 O3 Co2 21.53(16) . ?
O5 P2 O4 Co2 -141.69(17) 2_666 ?
O6 P2 O4 Co2 -14.9(2) 2_666 ?
C1 P2 O4 Co2 97.86(19) 2_666 ?
O4 P2 O5 Co1 -165.75(16) . ?
O6 P2 O5 Co1 68.0(2) . ?
C1 P2 O5 Co1 -45.9(2) . ?
O4 P2 O6 Co2 113.40(14) . ?
O5 P2 O6 Co2 -121.05(14) . ?
C1 P2 O6 Co2 -2.98(16) . ?
Co2 O7 C1 C2 174.79(18) . ?
Co2 O7 C1 P1 53.69(17) . ?
Co2 O7 C1 P2 -60.41(16) . ?
O1 P1 C1 O7 67.8(2) . ?
O2 P1 C1 O7 -169.74(17) . ?
O3 P1 C1 O7 -52.2(2) . ?
O1 P1 C1 C2 -50.3(2) . ?
O2 P1 C1 C2 72.1(2) . ?
O3 P1 C1 C2 -170.3(2) . ?
O1 P1 C1 P2 178.10(13) . ?
O2 P1 C1 P2 -59.48(18) . ?
O3 P1 C1 P2 58.05(17) . ?
C21 N1 C2 C5 30.1(4) . ?
C51 N1 C2 C5 -148.7(3) . ?
C21 N1 C2 C1 -101.5(3) . ?
C51 N1 C2 C1 79.7(4) . ?
C21 N1 C2 C3 128.6(3) . ?
C51 N1 C2 C3 -50.2(4) . ?
O7 C1 C2 N1 -60.6(3) . yes
P1 C1 C2 N1 55.2(3) . yes
P2 C1 C2 N1 -177.22(19) . yes
O7 C1 C2 C5 169.0(2) . yes
P1 C1 C2 C5 -75.2(3) . yes
P2 C1 C2 C5 52.4(3) . yes
O7 C1 C2 C3 65.7(3) . yes
P1 C1 C2 C3 -178.6(2) . yes
P2 C1 C2 C3 -50.9(3) . yes
N1 C2 C3 C4 -123.9(3) . ?
C5 C2 C3 C4 -9.1(2) . ?
C1 C2 C3 C4 109.8(3) . ?
C2 C3 C4 C5 9.1(2) . ?
C3 C4 C5 C2 -9.2(2) . ?
N1 C2 C5 C4 120.7(3) . ?
C1 C2 C5 C4 -110.5(3) . ?
C3 C2 C5 C4 9.0(2) . ?
C41 N2 C21 N1 0.4(4) . ?
C51 N1 C21 N2 -0.2(3) . ?
C2 N1 C21 N2 -179.2(3) . ?
C21 N2 C41 C51 -0.5(4) . ?
N2 C41 C51 N1 0.4(4) . ?
C21 N1 C51 C41 -0.2(4) . ?
C2 N1 C51 C41 178.8(3) . ?
